data_8102830
loop_
_publ_author_name
'Kwang Ha'

_publ_section_title
;
 Crystal structure of dichlorobis(2-pyridinealdoxime-N,N')
 manganese(II) dihydrate, MnCl2(C6H6N2O)2 &#x00B7; 2H2O
;
_journal_issue 4
_journal_name_full 'Zeitschrift f\"ur Kristallographie - New Crystal Structures'
_journal_page_first 651
_journal_volume 225
_journal_year 2010
_chemical_formula_moiety 'C12 H12 Cl2 Mn N4 O2, 2(H2 O)'
_chemical_formula_sum 'C12 H16 Cl2 Mn N4 O4'
_chemical_formula_weight 406.13
_chemical_name_systematic
; 
Dichlorobis(2-pyridinealdoxime-N,N')manganese(II) dihydrate
;
_space_group_IT_number 14
_symmetry_cell_setting monoclinic
_symmetry_space_group_name_Hall '-P 2ybc'
_symmetry_space_group_name_H-M 'P 1 21/c 1'
_atom_sites_solution_hydrogens geom
_atom_sites_solution_primary direct
_atom_sites_solution_secondary difmap
_audit_creation_method SHELXL-97
_cell_angle_alpha 90.00
_cell_angle_beta 101.565(1)
_cell_angle_gamma 90.00
_cell_formula_units_Z 4
_cell_length_a 14.6283(7)
_cell_length_b 13.9519(6)
_cell_length_c 8.7216(4)
_cell_measurement_reflns_used 6204
_cell_measurement_temperature 200(2)
_cell_measurement_theta_max 28.26
_cell_measurement_theta_min 2.80
_cell_volume 1743.88(14)
_computing_cell_refinement 'SAINT (Bruker, 2000)'
_computing_data_collection 'SMART (Bruker, 2000)'
_computing_data_reduction 'SAINT (Bruker, 2000)'
_computing_molecular_graphics 'ORTEP-III (Farrugia, 1997)'
_computing_publication_material SHELXL97
_computing_structure_refinement 'SHELXL-97 (Sheldrick, 1997)'
_computing_structure_solution 'SHELXS-97 (Sheldrick, 1997)'
_diffrn_ambient_temperature 200(2)
_diffrn_measured_fraction_theta_full 0.991
_diffrn_measured_fraction_theta_max 0.991
_diffrn_measurement_device_type 'Bruker SMART 1000 CCD'
_diffrn_measurement_method '\f and \w scans'
_diffrn_radiation_monochromator graphite
_diffrn_radiation_source 'fine-focus sealed tube'
_diffrn_radiation_type MoK\a
_diffrn_radiation_wavelength 0.71073
_diffrn_reflns_av_R_equivalents 0.0283
_diffrn_reflns_av_sigmaI/netI 0.0366
_diffrn_reflns_limit_h_max 18
_diffrn_reflns_limit_h_min -19
_diffrn_reflns_limit_k_max 13
_diffrn_reflns_limit_k_min -18
_diffrn_reflns_limit_l_max 11
_diffrn_reflns_limit_l_min -11
_diffrn_reflns_number 12494
_diffrn_reflns_theta_full 28.29
_diffrn_reflns_theta_max 28.29
_diffrn_reflns_theta_min 2.04
_diffrn_standards_decay_% 0
_diffrn_standards_interval_count 0
_diffrn_standards_interval_time 0
_diffrn_standards_number 0
_exptl_absorpt_coefficient_mu 1.085
_exptl_absorpt_correction_T_max 1.000
_exptl_absorpt_correction_T_min 0.919
_exptl_absorpt_correction_type multi-scan
_exptl_absorpt_process_details SADABS
_exptl_crystal_colour yellow
_exptl_crystal_density_diffrn 1.547
_exptl_crystal_density_method 'not measured'
_exptl_crystal_description block
_exptl_crystal_F_000 828
_exptl_crystal_size_max 0.38
_exptl_crystal_size_mid 0.31
_exptl_crystal_size_min 0.24
_refine_diff_density_max 0.694
_refine_diff_density_min -0.375
_refine_diff_density_rms 0.083
_refine_ls_extinction_method none
_refine_ls_goodness_of_fit_ref 1.117
_refine_ls_hydrogen_treatment constr
_refine_ls_matrix_type full
_refine_ls_number_parameters 210
_refine_ls_number_reflns 4288
_refine_ls_number_restraints 0
_refine_ls_restrained_S_all 1.117
_refine_ls_R_factor_all 0.0628
_refine_ls_R_factor_gt 0.0392
_refine_ls_shift/su_max 0.000
_refine_ls_shift/su_mean 0.000
_refine_ls_structure_factor_coef Fsqd
_refine_ls_weighting_details 'calc w=1/[\s^2^(Fo^2^)+(0.0332P)^2^+1.6701P] where P=(Fo^2^+2Fc^2^)/3'
_refine_ls_weighting_scheme calc
_refine_ls_wR_factor_gt 0.0841
_refine_ls_wR_factor_ref 0.1082
_reflns_number_gt 3184
_reflns_number_total 4288
_reflns_threshold_expression >2sigma(I)
_cod_data_source_file 1267-3156.cff
_cod_data_source_block mncl2(pyao)2
_cod_depositor_comments
;
The following automatic conversions were performed:
'_symmetry_cell_setting' value 'Monoclinic' changed to 'monoclinic'
according to '/home/saulius/struct/CIF-dictionaries/cif_core.dic'
dictionary named 'cif_core.dic' version 2.4.1 from
2010-06-29.

'_exptl_absorpt_correction_type' value 'Multi-scan' changed
to 'multi-scan' according to
'/home/saulius/struct/CIF-dictionaries/cif_core.dic' dictionary named
'cif_core.dic' version 2.4.1 from 2010-06-29.

Automatic conversion script
Id: cif_fix_enum 1555 2011-01-17 13:19:09Z saulius 
;
_cod_original_sg_symbol_H-M 'P 21/c'
_cod_database_code 8102830

loop_
_symmetry_equiv_pos_as_xyz
'x, y, z'
'-x, y+1/2, -z+1/2'
'-x, -y, -z'
'x, -y-1/2, z-1/2'

loop_
_atom_site_label
_atom_site_type_symbol
_atom_site_fract_x
_atom_site_fract_y
_atom_site_fract_z
_atom_site_U_iso_or_equiv
_atom_site_adp_type
_atom_site_occupancy
_atom_site_symmetry_multiplicity
_atom_site_calc_flag
_atom_site_refinement_flags
_atom_site_disorder_assembly
_atom_site_disorder_group
Mn1 Mn 0.24446(3) 0.49322(3) 0.37807(5) 0.02941(12) Uani 1 1 d . . .
Cl1 Cl 0.16204(6) 0.64502(6) 0.38419(10) 0.0463(2) Uani 1 1 d . . .
Cl2 Cl 0.33276(5) 0.53913(5) 0.17676(8) 0.03857(18) Uani 1 1 d . . .
O1 O 0.42339(16) 0.59911(17) 0.6301(3) 0.0546(6) Uani 1 1 d . . .
H1A H 0.3839 0.6428 0.6305 0.082 Uiso 1 1 calc R . .
O2 O 0.13969(18) 0.44336(19) 0.6859(2) 0.0539(6) Uani 1 1 d . . .
H2A H 0.1753 0.4880 0.7253 0.081 Uiso 1 1 calc R . .
N1 N 0.31828(16) 0.34653(17) 0.4359(3) 0.0338(5) Uani 1 1 d . . .
N2 N 0.37823(17) 0.51598(17) 0.5688(3) 0.0354(5) Uani 1 1 d . . .
N3 N 0.12503(15) 0.41991(16) 0.2159(3) 0.0298(5) Uani 1 1 d . . .
N4 N 0.13889(17) 0.43743(17) 0.5271(3) 0.0357(5) Uani 1 1 d . . .
C1 C 0.2885(2) 0.2607(2) 0.3784(4) 0.0434(7) Uani 1 1 d . . .
H1 H 0.2314 0.2575 0.3041 0.052 Uiso 1 1 calc R . .
C2 C 0.3365(3) 0.1763(2) 0.4213(4) 0.0533(9) Uani 1 1 d . . .
H2 H 0.3129 0.1169 0.3771 0.064 Uiso 1 1 calc R . .
C3 C 0.4185(3) 0.1801(3) 0.5286(5) 0.0577(10) Uani 1 1 d . . .
H3 H 0.4526 0.1233 0.5614 0.069 Uiso 1 1 calc R . .
C4 C 0.4503(2) 0.2675(3) 0.5878(4) 0.0510(8) Uani 1 1 d . . .
H4 H 0.5077 0.2721 0.6611 0.061 Uiso 1 1 calc R . .
C5 C 0.3984(2) 0.3492(2) 0.5403(3) 0.0360(6) Uani 1 1 d . . .
C6 C 0.43031(19) 0.4428(2) 0.6028(3) 0.0392(7) Uani 1 1 d . . .
H6 H 0.4900 0.4493 0.6690 0.047 Uiso 1 1 calc R . .
C7 C 0.1149(2) 0.4140(2) 0.0608(3) 0.0357(6) Uani 1 1 d . . .
H7 H 0.1646 0.4357 0.0142 0.043 Uiso 1 1 calc R . .
C8 C 0.0353(2) 0.3777(2) -0.0357(3) 0.0402(7) Uani 1 1 d . . .
H8 H 0.0305 0.3748 -0.1458 0.048 Uiso 1 1 calc R . .
C9 C -0.0362(2) 0.3461(2) 0.0316(4) 0.0423(7) Uani 1 1 d . . .
H9 H -0.0916 0.3212 -0.0316 0.051 Uiso 1 1 calc R . .
C10 C -0.0271(2) 0.3507(2) 0.1918(4) 0.0392(7) Uani 1 1 d . . .
H10 H -0.0758 0.3285 0.2404 0.047 Uiso 1 1 calc R . .
C11 C 0.05388(18) 0.38820(19) 0.2807(3) 0.0304(6) Uani 1 1 d . . .
C12 C 0.0653(2) 0.3981(2) 0.4507(3) 0.0364(6) Uani 1 1 d . . .
H12 H 0.0185 0.3755 0.5030 0.044 Uiso 1 1 calc R . .
O3 O 0.74865(19) 0.07681(19) 0.6766(3) 0.0650(7) Uani 1 1 d . . .
H3A H 0.7303 0.1294 0.7064 0.098 Uiso 1 1 d R . .
H3B H 0.7159 0.0715 0.5861 0.098 Uiso 1 1 d R . .
O4 O 0.70081(19) 0.26664(18) 0.3486(3) 0.0686(8) Uani 1 1 d . . .
H4A H 0.6939 0.2084 0.3249 0.103 Uiso 1 1 d R . .
H4B H 0.7443 0.2734 0.4269 0.103 Uiso 1 1 d R . .

loop_
_atom_site_aniso_label
_atom_site_aniso_U_11
_atom_site_aniso_U_22
_atom_site_aniso_U_33
_atom_site_aniso_U_23
_atom_site_aniso_U_13
_atom_site_aniso_U_12
Mn1 0.0266(2) 0.0310(2) 0.0289(2) -0.00048(16) 0.00168(16) -0.00088(16)
Cl1 0.0489(4) 0.0382(4) 0.0492(5) -0.0018(3) 0.0040(4) 0.0108(3)
Cl2 0.0353(4) 0.0462(4) 0.0337(4) 0.0036(3) 0.0057(3) -0.0046(3)
O1 0.0429(13) 0.0457(14) 0.0705(17) -0.0184(12) 0.0001(12) -0.0077(10)
O2 0.0656(16) 0.0734(18) 0.0240(11) -0.0044(10) 0.0117(11) -0.0190(13)
N1 0.0303(12) 0.0354(13) 0.0359(13) 0.0041(10) 0.0070(10) 0.0016(10)
N2 0.0334(13) 0.0373(14) 0.0345(13) -0.0049(10) 0.0045(10) -0.0070(10)
N3 0.0279(11) 0.0334(12) 0.0271(11) -0.0008(9) 0.0032(9) -0.0029(9)
N4 0.0411(14) 0.0387(14) 0.0283(12) -0.0005(10) 0.0095(10) 0.0002(11)
C1 0.0421(17) 0.0352(16) 0.0507(19) -0.0017(14) 0.0041(15) -0.0015(13)
C2 0.062(2) 0.0322(17) 0.067(2) 0.0048(16) 0.0183(19) -0.0008(15)
C3 0.055(2) 0.0400(19) 0.079(3) 0.0171(18) 0.015(2) 0.0119(16)
C4 0.0416(18) 0.052(2) 0.056(2) 0.0141(16) 0.0004(16) 0.0097(15)
C5 0.0336(15) 0.0392(16) 0.0363(15) 0.0089(12) 0.0094(13) 0.0014(12)
C6 0.0245(14) 0.0506(19) 0.0375(16) 0.0025(13) -0.0057(12) 0.0013(13)
C7 0.0350(15) 0.0407(16) 0.0318(15) -0.0005(12) 0.0074(12) -0.0057(12)
C8 0.0457(17) 0.0446(18) 0.0282(14) -0.0026(12) 0.0026(13) -0.0090(14)
C9 0.0390(17) 0.0446(18) 0.0392(17) -0.0015(13) -0.0021(13) -0.0128(14)
C10 0.0363(16) 0.0385(16) 0.0441(17) 0.0006(13) 0.0113(13) -0.0104(13)
C11 0.0276(13) 0.0285(14) 0.0348(14) 0.0010(11) 0.0056(11) -0.0017(11)
C12 0.0385(16) 0.0389(16) 0.0348(15) 0.0002(12) 0.0145(13) -0.0053(13)
O3 0.0781(18) 0.0781(19) 0.0334(12) -0.0012(12) -0.0018(12) 0.0242(15)
O4 0.0786(19) 0.0477(15) 0.0715(18) -0.0143(13) -0.0041(15) 0.0109(13)

loop_
_atom_type_symbol
_atom_type_description
_atom_type_scat_dispersion_real
_atom_type_scat_dispersion_imag
_atom_type_scat_source
C C 0.0033 0.0016 'International Tables Vol C Tables 4.2.6.8 and 6.1.1.4'
H H 0.0000 0.0000 'International Tables Vol C Tables 4.2.6.8 and 6.1.1.4'
Cl Cl 0.1484 0.1585 'International Tables Vol C Tables 4.2.6.8 and 6.1.1.4'
Mn Mn 0.3368 0.7283 'International Tables Vol C Tables 4.2.6.8 and 6.1.1.4'
N N 0.0061 0.0033 'International Tables Vol C Tables 4.2.6.8 and 6.1.1.4'
O O 0.0106 0.0060 'International Tables Vol C Tables 4.2.6.8 and 6.1.1.4'

loop_
_geom_angle_atom_site_label_1
_geom_angle_atom_site_label_2
_geom_angle_atom_site_label_3
_geom_angle
_geom_angle_site_symmetry_1
_geom_angle_site_symmetry_3
_geom_angle_publ_flag
N3 Mn1 N1 90.25(8) . . ?
N3 Mn1 N2 160.88(8) . . ?
N1 Mn1 N2 71.13(9) . . ?
N3 Mn1 N4 71.59(8) . . ?
N1 Mn1 N4 85.19(8) . . ?
N2 Mn1 N4 101.68(9) . . ?
N3 Mn1 Cl1 94.77(6) . . ?
N1 Mn1 Cl1 165.83(6) . . ?
N2 Mn1 Cl1 102.39(6) . . ?
N4 Mn1 Cl1 83.85(6) . . ?
N3 Mn1 Cl2 96.98(6) . . ?
N1 Mn1 Cl2 95.53(6) . . ?
N2 Mn1 Cl2 89.32(6) . . ?
N4 Mn1 Cl2 168.56(6) . . ?
Cl1 Mn1 Cl2 96.99(3) . . ?
N2 O1 H1A 109.5 . . ?
N4 O2 H2A 109.5 . . ?
C5 N1 C1 117.2(3) . . ?
C5 N1 Mn1 115.51(19) . . ?
C1 N1 Mn1 127.3(2) . . ?
C6 N2 O1 111.4(2) . . ?
C6 N2 Mn1 115.85(19) . . ?
O1 N2 Mn1 131.14(18) . . ?
C7 N3 C11 117.7(2) . . ?
C7 N3 Mn1 125.26(18) . . ?
C11 N3 Mn1 116.65(17) . . ?
C12 N4 O2 112.8(2) . . ?
C12 N4 Mn1 115.79(19) . . ?
O2 N4 Mn1 131.36(18) . . ?
N1 C1 C2 123.4(3) . . ?
N1 C1 H1 118.3 . . ?
C2 C1 H1 118.3 . . ?
C3 C2 C1 118.7(3) . . ?
C3 C2 H2 120.6 . . ?
C1 C2 H2 120.6 . . ?
C2 C3 C4 118.6(3) . . ?
C2 C3 H3 120.7 . . ?
C4 C3 H3 120.7 . . ?
C3 C4 C5 119.7(3) . . ?
C3 C4 H4 120.2 . . ?
C5 C4 H4 120.2 . . ?
N1 C5 C4 122.3(3) . . ?
N1 C5 C6 116.9(3) . . ?
C4 C5 C6 120.7(3) . . ?
N2 C6 C5 120.0(3) . . ?
N2 C6 H6 120.0 . . ?
C5 C6 H6 120.0 . . ?
N3 C7 C8 123.1(3) . . ?
N3 C7 H7 118.4 . . ?
C8 C7 H7 118.4 . . ?
C9 C8 C7 118.5(3) . . ?
C9 C8 H8 120.8 . . ?
C7 C8 H8 120.8 . . ?
C8 C9 C10 119.5(3) . . ?
C8 C9 H9 120.3 . . ?
C10 C9 H9 120.3 . . ?
C9 C10 C11 119.0(3) . . ?
C9 C10 H10 120.5 . . ?
C11 C10 H10 120.5 . . ?
N3 C11 C10 122.2(3) . . ?
N3 C11 C12 116.8(2) . . ?
C10 C11 C12 121.0(3) . . ?
N4 C12 C11 119.0(3) . . ?
N4 C12 H12 120.5 . . ?
C11 C12 H12 120.5 . . ?
H3A O3 H3B 102.2 . . ?
H4A O4 H4B 110.1 . . ?

loop_
_geom_bond_atom_site_label_1
_geom_bond_atom_site_label_2
_geom_bond_distance
_geom_bond_site_symmetry_2
_geom_bond_publ_flag
Mn1 N3 2.260(2) . ?
Mn1 N1 2.322(2) . ?
Mn1 N2 2.322(2) . ?
Mn1 N4 2.342(2) . ?
Mn1 Cl1 2.4428(8) . ?
Mn1 Cl2 2.4639(8) . ?
O1 N2 1.388(3) . ?
O1 H1A 0.8400 . ?
O2 N4 1.385(3) . ?
O2 H2A 0.8400 . ?
N1 C5 1.333(4) . ?
N1 C1 1.337(4) . ?
N2 C6 1.273(4) . ?
N3 C7 1.333(3) . ?
N3 C11 1.355(3) . ?
N4 C12 1.272(4) . ?
C1 C2 1.383(4) . ?
C1 H1 0.9500 . ?
C2 C3 1.366(5) . ?
C2 H2 0.9500 . ?
C3 C4 1.368(5) . ?
C3 H3 0.9500 . ?
C4 C5 1.386(4) . ?
C4 H4 0.9500 . ?
C5 C6 1.455(4) . ?
C6 H6 0.9500 . ?
C7 C8 1.389(4) . ?
C7 H7 0.9500 . ?
C8 C9 1.371(4) . ?
C8 H8 0.9500 . ?
C9 C10 1.378(4) . ?
C9 H9 0.9500 . ?
C10 C11 1.382(4) . ?
C10 H10 0.9500 . ?
C11 C12 1.464(4) . ?
C12 H12 0.9500 . ?
O3 H3A 0.8400 . ?
O3 H3B 0.8400 . ?
O4 H4A 0.8400 . ?
O4 H4B 0.8400 . ?

loop_
_geom_hbond_atom_site_label_D
_geom_hbond_atom_site_label_H
_geom_hbond_atom_site_label_A
_geom_hbond_distance_DH
_geom_hbond_distance_HA
_geom_hbond_distance_DA
_geom_hbond_angle_DHA
_geom_hbond_site_symmetry_A
O1 H1A O4 0.84 1.80 2.642(3) 174.3 3_666
O2 H2A O3 0.84 1.77 2.605(3) 175.2 2_656
O3 H3A O4 0.84 2.01 2.816(4) 160.4 4_566
O3 H3B Cl2 0.84 2.31 3.118(2) 162.9 2_645
O4 H4A Cl2 0.84 2.39 3.213(3) 165.4 2_645
O4 H4B Cl1 0.84 2.23 3.017(3) 155.5 3_666

loop_
_geom_torsion_atom_site_label_1
_geom_torsion_atom_site_label_2
_geom_torsion_atom_site_label_3
_geom_torsion_atom_site_label_4
_geom_torsion
_geom_torsion_site_symmetry_1
_geom_torsion_site_symmetry_2
_geom_torsion_site_symmetry_3
_geom_torsion_site_symmetry_4
_geom_torsion_publ_flag
N3 Mn1 N1 C5 -177.9(2) . . . . ?
N2 Mn1 N1 C5 -2.28(19) . . . . ?
N4 Mn1 N1 C5 -106.4(2) . . . . ?
Cl1 Mn1 N1 C5 -66.9(3) . . . . ?
Cl2 Mn1 N1 C5 85.10(19) . . . . ?
N3 Mn1 N1 C1 0.9(2) . . . . ?
N2 Mn1 N1 C1 176.5(3) . . . . ?
N4 Mn1 N1 C1 72.4(2) . . . . ?
Cl1 Mn1 N1 C1 111.8(3) . . . . ?
Cl2 Mn1 N1 C1 -96.2(2) . . . . ?
N3 Mn1 N2 C6 19.4(4) . . . . ?
N1 Mn1 N2 C6 5.8(2) . . . . ?
N4 Mn1 N2 C6 86.5(2) . . . . ?
Cl1 Mn1 N2 C6 172.7(2) . . . . ?
Cl2 Mn1 N2 C6 -90.3(2) . . . . ?
N3 Mn1 N2 O1 -176.7(2) . . . . ?
N1 Mn1 N2 O1 169.7(3) . . . . ?
N4 Mn1 N2 O1 -109.5(2) . . . . ?
Cl1 Mn1 N2 O1 -23.4(2) . . . . ?
Cl2 Mn1 N2 O1 73.7(2) . . . . ?
N1 Mn1 N3 C7 -98.1(2) . . . . ?
N2 Mn1 N3 C7 -111.0(3) . . . . ?
N4 Mn1 N3 C7 177.0(2) . . . . ?
Cl1 Mn1 N3 C7 95.1(2) . . . . ?
Cl2 Mn1 N3 C7 -2.5(2) . . . . ?
N1 Mn1 N3 C11 88.86(19) . . . . ?
N2 Mn1 N3 C11 76.0(3) . . . . ?
N4 Mn1 N3 C11 4.02(18) . . . . ?
Cl1 Mn1 N3 C11 -77.87(19) . . . . ?
Cl2 Mn1 N3 C11 -175.53(18) . . . . ?
N3 Mn1 N4 C12 -3.1(2) . . . . ?
N1 Mn1 N4 C12 -95.0(2) . . . . ?
N2 Mn1 N4 C12 -164.6(2) . . . . ?
Cl1 Mn1 N4 C12 94.0(2) . . . . ?
Cl2 Mn1 N4 C12 -0.8(5) . . . . ?
N3 Mn1 N4 O2 -179.6(3) . . . . ?
N1 Mn1 N4 O2 88.5(3) . . . . ?
N2 Mn1 N4 O2 18.9(3) . . . . ?
Cl1 Mn1 N4 O2 -82.5(2) . . . . ?
Cl2 Mn1 N4 O2 -177.3(2) . . . . ?
C5 N1 C1 C2 -0.2(5) . . . . ?
Mn1 N1 C1 C2 -178.9(2) . . . . ?
N1 C1 C2 C3 0.3(5) . . . . ?
C1 C2 C3 C4 -0.8(5) . . . . ?
C2 C3 C4 C5 1.2(5) . . . . ?
C1 N1 C5 C4 0.6(4) . . . . ?
Mn1 N1 C5 C4 179.5(2) . . . . ?
C1 N1 C5 C6 -179.8(3) . . . . ?
Mn1 N1 C5 C6 -1.0(3) . . . . ?
C3 C4 C5 N1 -1.1(5) . . . . ?
C3 C4 C5 C6 179.4(3) . . . . ?
O1 N2 C6 C5 -175.7(3) . . . . ?
Mn1 N2 C6 C5 -8.7(4) . . . . ?
N1 C5 C6 N2 6.6(4) . . . . ?
C4 C5 C6 N2 -173.8(3) . . . . ?
C11 N3 C7 C8 0.4(4) . . . . ?
Mn1 N3 C7 C8 -172.6(2) . . . . ?
N3 C7 C8 C9 -0.2(5) . . . . ?
C7 C8 C9 C10 -0.3(5) . . . . ?
C8 C9 C10 C11 0.7(5) . . . . ?
C7 N3 C11 C10 0.0(4) . . . . ?
Mn1 N3 C11 C10 173.6(2) . . . . ?
C7 N3 C11 C12 -178.2(3) . . . . ?
Mn1 N3 C11 C12 -4.6(3) . . . . ?
C9 C10 C11 N3 -0.5(4) . . . . ?
C9 C10 C11 C12 177.6(3) . . . . ?
O2 N4 C12 C11 179.0(2) . . . . ?
Mn1 N4 C12 C11 1.9(4) . . . . ?
N3 C11 C12 N4 1.8(4) . . . . ?
C10 C11 C12 N4 -176.4(3) . . . . ?
